data_4519398
loop_
_publ_author_name
'Rothman, Jeffrey H.'

_publ_section_title
;
 Synthesis of Endocyclic Cycloalkyne Amino Acids.
;
_journal_issue 10
_journal_name_full 'ACS omega'
_journal_page_first 9053
_journal_page_last 9060
_journal_paper_doi 10.1021/acsomega.2c00270
_journal_volume 7
_journal_year 2022
_chemical_formula_sum 'C27 H20 Co2 N2 O12 S'
_chemical_formula_weight 714.37
_space_group_crystal_system monoclinic
_space_group_IT_number 15
_space_group_name_Hall '-C 2yc'
_space_group_name_H-M_alt 'C 1 2/c 1'
_atom_sites_solution_hydrogens geom
_audit_creation_method SHELXL-2014/7
_cell_angle_alpha 90
_cell_angle_beta 90.851(9)
_cell_angle_gamma 90
_cell_formula_units_Z 8
_cell_length_a 44.87(2)
_cell_length_b 8.909(4)
_cell_length_c 14.807(7)
_cell_measurement_reflns_used 4194
_cell_measurement_temperature 210(2)
_cell_measurement_theta_max 23.04
_cell_measurement_theta_min 2.33
_cell_volume 5918(5)
_computing_cell_refinement 'Bruker SAINT'
_computing_data_collection 'Bruker APEX2'
_computing_data_reduction 'Bruker SAINT'
_computing_molecular_graphics 'Bruker SHELXTL'
_computing_publication_material 'Bruker SHELXTL'
_computing_structure_refinement 'SHELXL-2014/7 (Sheldrick, 2014)'
_computing_structure_solution 'SHELXS-97 (Sheldrick 2008)'
_diffrn_ambient_temperature 210(2)
_diffrn_measured_fraction_theta_full 1.000
_diffrn_measured_fraction_theta_max 1.000
_diffrn_measurement_device_type 'Bruker APEX-II CCD'
_diffrn_measurement_method '\f and \w scans'
_diffrn_radiation_type MoK\a
_diffrn_radiation_wavelength 0.71073
_diffrn_reflns_av_R_equivalents 0.1139
_diffrn_reflns_av_unetI/netI 0.1027
_diffrn_reflns_Laue_measured_fraction_full 1.000
_diffrn_reflns_Laue_measured_fraction_max 1.000
_diffrn_reflns_limit_h_max 56
_diffrn_reflns_limit_h_min -56
_diffrn_reflns_limit_k_max 11
_diffrn_reflns_limit_k_min -11
_diffrn_reflns_limit_l_max 18
_diffrn_reflns_limit_l_min -18
_diffrn_reflns_number 26094
_diffrn_reflns_point_group_measured_fraction_full 1.000
_diffrn_reflns_point_group_measured_fraction_max 1.000
_diffrn_reflns_theta_full 25.000
_diffrn_reflns_theta_max 26.372
_diffrn_reflns_theta_min 1.816
_exptl_absorpt_coefficient_mu 1.258
_exptl_absorpt_correction_T_max 0.7437
_exptl_absorpt_correction_T_min 0.5152
_exptl_absorpt_correction_type empirical
_exptl_absorpt_process_details sadabs
_exptl_crystal_colour red
_exptl_crystal_density_diffrn 1.603
_exptl_crystal_description prism
_exptl_crystal_F_000 2896
_exptl_crystal_size_max 0.180
_exptl_crystal_size_mid 0.100
_exptl_crystal_size_min 0.100
_refine_diff_density_max 0.488
_refine_diff_density_min -0.744
_refine_diff_density_rms 0.108
_refine_ls_extinction_method none
_refine_ls_goodness_of_fit_ref 1.053
_refine_ls_hydrogen_treatment constr
_refine_ls_matrix_type full
_refine_ls_number_parameters 397
_refine_ls_number_reflns 6062
_refine_ls_number_restraints 0
_refine_ls_restrained_S_all 1.053
_refine_ls_R_factor_all 0.0824
_refine_ls_R_factor_gt 0.0567
_refine_ls_shift/su_max 0.001
_refine_ls_shift/su_mean 0.000
_refine_ls_structure_factor_coef Fsqd
_refine_ls_weighting_details 'w=1/[\s^2^(Fo^2^)+(0.0625P)^2^] where P=(Fo^2^+2Fc^2^)/3'
_refine_ls_weighting_scheme calc
_refine_ls_wR_factor_gt 0.1403
_refine_ls_wR_factor_ref 0.1608
_reflns_Friedel_coverage 0.000
_reflns_number_gt 4304
_reflns_number_total 6062
_reflns_threshold_expression 'I > 2\s(I)'
_cod_data_source_file ao2c00270_si_003.cif
_cod_data_source_block co_oct3
_cod_original_cell_volume 5919(5)
_cod_original_sg_symbol_H-M 'C 2/c'
_cod_database_code 4519398
_shelx_shelxl_version_number 2014/7
_shelx_space_group_comment
; 
The symmetry employed for this shelxl refinement is uniquely defined 
by the following loop, which should always be used as a source of 
symmetry information in preference to the above space-group names. 
They are only intended as comments. 
;
_shelx_estimated_absorpt_t_min 0.805
_shelx_estimated_absorpt_t_max 0.885

loop_
_space_group_symop_operation_xyz
'x, y, z'
'-x, y, -z+1/2'
'x+1/2, y+1/2, z'
'-x+1/2, y+1/2, -z+1/2'
'-x, -y, -z'
'x, -y, z-1/2'
'-x+1/2, -y+1/2, -z'
'x+1/2, -y+1/2, z-1/2'

loop_
_atom_site_label
_atom_site_type_symbol
_atom_site_fract_x
_atom_site_fract_y
_atom_site_fract_z
_atom_site_U_iso_or_equiv
_atom_site_adp_type
_atom_site_occupancy
_atom_site_site_symmetry_order
_atom_site_calc_flag
_atom_site_refinement_flags_posn
_atom_site_refinement_flags_adp
_atom_site_refinement_flags_occupancy
_atom_site_disorder_assembly
_atom_site_disorder_group
Co1 Co 0.70336(2) 0.31441(6) 0.33373(4) 0.03605(18) Uani 1 1 d . . . . .
Co2 Co 0.68849(2) 0.49094(6) 0.45334(4) 0.03753(18) Uani 1 1 d . . . . .
S S 0.61777(2) 0.76718(10) 0.32670(6) 0.0318(2) Uani 1 1 d . . . . .
O1 O 0.68956(9) 0.1653(5) 0.1627(3) 0.0810(13) Uani 1 1 d . . . . .
O2 O 0.72260(11) 0.0669(5) 0.4522(3) 0.0977(15) Uani 1 1 d . . . . .
O3 O 0.75758(9) 0.4676(5) 0.2738(3) 0.0955(15) Uani 1 1 d . . . . .
O4 O 0.70956(10) 0.3239(6) 0.6129(3) 0.0940(15) Uani 1 1 d . . . . .
O5 O 0.73000(12) 0.7352(5) 0.4068(4) 0.1101(18) Uani 1 1 d . . . . .
O6 O 0.64109(8) 0.6520(4) 0.5449(2) 0.0538(8) Uani 1 1 d . . . . .
O7 O 0.56760(6) 0.4354(3) 0.14929(16) 0.0363(6) Uani 1 1 d . . . . .
O8 O 0.60406(6) 0.5989(3) 0.11829(17) 0.0391(6) Uani 1 1 d . . . . .
O9 O 0.59238(6) 0.7649(3) 0.38389(16) 0.0371(6) Uani 1 1 d . . . . .
O10 O 0.64551(7) 0.8276(3) 0.35896(19) 0.0447(7) Uani 1 1 d . . . . .
O11 O 0.54610(7) 0.7283(4) 0.2471(2) 0.0518(8) Uani 1 1 d . . . . .
O12 O 0.53795(10) 0.9508(4) 0.2976(3) 0.0834(13) Uani 1 1 d . . . . .
N1 N 0.62440(6) 0.5957(3) 0.29620(19) 0.0270(6) Uani 1 1 d . . . . .
N2 N 0.55236(9) 0.8601(5) 0.2554(2) 0.0476(9) Uani 1 1 d . . . . .
C1 C 0.69504(10) 0.2205(6) 0.2300(4) 0.0521(12) Uani 1 1 d . . . . .
C2 C 0.71616(11) 0.1605(6) 0.4049(4) 0.0569(13) Uani 1 1 d . . . . .
C3 C 0.73661(11) 0.4088(6) 0.2968(3) 0.0547(12) Uani 1 1 d . . . . .
C4 C 0.70241(11) 0.3908(6) 0.5512(3) 0.0574(12) Uani 1 1 d . . . . .
C5 C 0.71425(13) 0.6421(6) 0.4281(4) 0.0637(14) Uani 1 1 d . . . . .
C6 C 0.65957(10) 0.5912(4) 0.5081(3) 0.0415(10) Uani 1 1 d . . . . .
C11 C 0.65464(8) 0.5529(4) 0.2660(2) 0.0298(8) Uani 1 1 d . . . . .
H11A H 0.6665 0.6436 0.2563 0.036 Uiso 1 1 calc R U . . .
H11B H 0.6531 0.4989 0.2085 0.036 Uiso 1 1 calc R U . . .
C12 C 0.66997(8) 0.4556(4) 0.3346(2) 0.0314(8) Uani 1 1 d . . . . .
C13 C 0.66437(8) 0.3402(4) 0.3891(3) 0.0334(8) Uani 1 1 d . . . . .
C14 C 0.63986(8) 0.2383(4) 0.4176(3) 0.0364(9) Uani 1 1 d . . . . .
H14A H 0.6415 0.2208 0.4829 0.044 Uiso 1 1 calc R U . . .
H14B H 0.6419 0.1414 0.3871 0.044 Uiso 1 1 calc R U . . .
C15 C 0.60921(9) 0.3049(5) 0.3952(3) 0.0363(9) Uani 1 1 d . . . . .
H15A H 0.6069 0.3996 0.4280 0.044 Uiso 1 1 calc R U . . .
H15B H 0.5938 0.2358 0.4160 0.044 Uiso 1 1 calc R U . . .
C16 C 0.60454(8) 0.3338(4) 0.2940(2) 0.0312(8) Uani 1 1 d . . . . .
H16A H 0.6221 0.2982 0.2618 0.037 Uiso 1 1 calc R U . . .
H16B H 0.5874 0.2749 0.2726 0.037 Uiso 1 1 calc R U . . .
C17 C 0.59928(8) 0.4982(4) 0.2700(2) 0.0288(8) Uani 1 1 d . . . . .
H17A H 0.5818 0.5320 0.3047 0.035 Uiso 1 1 calc R U . . .
C18 C 0.59133(8) 0.5191(4) 0.1697(2) 0.0294(8) Uani 1 1 d . . . . .
C19 C 0.55485(10) 0.4566(5) 0.0587(3) 0.0401(9) Uani 1 1 d . . . . .
H19A H 0.5690 0.4237 0.0130 0.048 Uiso 1 1 calc R U . . .
H19B H 0.5502 0.5628 0.0484 0.048 Uiso 1 1 calc R U . . .
C21 C 0.52724(9) 0.3653(4) 0.0534(2) 0.0350(8) Uani 1 1 d . . . . .
C22 C 0.50662(10) 0.3688(6) 0.1220(3) 0.0525(12) Uani 1 1 d . . . . .
H22A H 0.5101 0.4298 0.1729 0.063 Uiso 1 1 calc R U . . .
C23 C 0.48093(11) 0.2828(6) 0.1159(3) 0.0601(13) Uani 1 1 d . . . . .
H23A H 0.4669 0.2860 0.1625 0.072 Uiso 1 1 calc R U . . .
C24 C 0.47594(10) 0.1930(5) 0.0419(3) 0.0525(12) Uani 1 1 d . . . . .
H24A H 0.4587 0.1330 0.0385 0.063 Uiso 1 1 calc R U . . .
C25 C 0.49578(10) 0.1904(5) -0.0264(3) 0.0507(11) Uani 1 1 d . . . . .
H25A H 0.4919 0.1309 -0.0777 0.061 Uiso 1 1 calc R U . . .
C26 C 0.52158(9) 0.2747(5) -0.0210(3) 0.0412(10) Uani 1 1 d . . . . .
H26A H 0.5354 0.2707 -0.0681 0.049 Uiso 1 1 calc R U . . .
C31 C 0.60761(10) 0.8772(4) 0.2305(2) 0.0369(9) Uani 1 1 d . . . . .
C32 C 0.57861(10) 0.9165(4) 0.2073(2) 0.0370(9) Uani 1 1 d . . . . .
C33 C 0.57228(11) 1.0102(4) 0.1348(3) 0.0453(11) Uani 1 1 d . . . . .
H33A H 0.5525 1.0392 0.1215 0.054 Uiso 1 1 calc R U . . .
C34 C 0.59550(13) 1.0605(5) 0.0822(3) 0.0531(12) Uani 1 1 d . . . . .
H34A H 0.5915 1.1229 0.0323 0.064 Uiso 1 1 calc R U . . .
C35 C 0.62429(12) 1.0196(5) 0.1027(3) 0.0513(12) Uani 1 1 d . . . . .
H35A H 0.6399 1.0524 0.0659 0.062 Uiso 1 1 calc R U . . .
C36 C 0.63059(10) 0.9305(4) 0.1771(3) 0.0435(10) Uani 1 1 d . . . . .
H36A H 0.6505 0.9058 0.1916 0.052 Uiso 1 1 calc R U . . .

loop_
_atom_site_aniso_label
_atom_site_aniso_U_11
_atom_site_aniso_U_22
_atom_site_aniso_U_33
_atom_site_aniso_U_23
_atom_site_aniso_U_13
_atom_site_aniso_U_12
Co1 0.0281(3) 0.0330(3) 0.0471(3) -0.0006(2) 0.0000(2) 0.0023(2)
Co2 0.0382(3) 0.0356(3) 0.0385(3) -0.0028(2) -0.0087(2) 0.0007(2)
S 0.0455(6) 0.0249(5) 0.0249(5) -0.0022(3) -0.0063(4) 0.0031(4)
O1 0.069(3) 0.093(3) 0.080(3) -0.039(2) -0.024(2) 0.023(2)
O2 0.122(4) 0.069(3) 0.102(3) 0.029(2) 0.006(3) 0.042(3)
O3 0.064(3) 0.095(3) 0.128(4) 0.000(3) 0.026(3) -0.037(2)
O4 0.095(3) 0.130(4) 0.058(2) 0.017(2) -0.011(2) 0.054(3)
O5 0.112(4) 0.071(3) 0.147(5) -0.024(3) 0.026(3) -0.055(3)
O6 0.073(2) 0.0431(18) 0.0457(18) -0.0024(14) 0.0016(16) 0.0170(16)
O7 0.0397(15) 0.0398(16) 0.0290(13) 0.0045(11) -0.0126(11) -0.0079(12)
O8 0.0506(17) 0.0376(16) 0.0291(14) 0.0011(11) -0.0011(12) -0.0090(13)
O9 0.0525(17) 0.0364(15) 0.0226(13) -0.0042(11) 0.0001(12) 0.0094(13)
O10 0.0574(19) 0.0293(15) 0.0468(17) -0.0060(12) -0.0157(14) -0.0048(13)
O11 0.0460(18) 0.055(2) 0.0546(19) 0.0073(15) -0.0022(14) -0.0055(15)
O12 0.098(3) 0.068(3) 0.085(3) 0.009(2) 0.039(2) 0.038(2)
N1 0.0311(16) 0.0227(15) 0.0272(15) -0.0021(12) -0.0045(12) 0.0008(12)
N2 0.055(2) 0.051(2) 0.0363(19) 0.0070(17) -0.0006(17) 0.0184(19)
C1 0.036(2) 0.054(3) 0.066(3) -0.008(2) -0.001(2) 0.013(2)
C2 0.053(3) 0.045(3) 0.073(3) 0.003(2) 0.004(2) 0.017(2)
C3 0.048(3) 0.053(3) 0.063(3) -0.006(2) 0.003(2) -0.005(2)
C4 0.051(3) 0.072(3) 0.049(3) -0.002(2) -0.013(2) 0.019(2)
C5 0.069(3) 0.053(3) 0.069(3) -0.014(3) -0.003(3) -0.016(3)
C6 0.061(3) 0.028(2) 0.035(2) -0.0011(17) -0.012(2) 0.004(2)
C11 0.0300(18) 0.0277(19) 0.0318(19) 0.0000(15) -0.0009(15) -0.0015(15)
C12 0.0297(19) 0.031(2) 0.0336(19) -0.0037(15) -0.0016(15) -0.0021(15)
C13 0.0282(19) 0.033(2) 0.039(2) -0.0013(16) -0.0033(15) 0.0013(16)
C14 0.034(2) 0.035(2) 0.040(2) 0.0079(17) -0.0002(16) -0.0022(17)
C15 0.033(2) 0.040(2) 0.037(2) 0.0082(17) 0.0005(16) -0.0010(16)
C16 0.0321(19) 0.029(2) 0.033(2) 0.0003(15) 0.0013(15) -0.0051(15)
C17 0.0327(19) 0.0281(19) 0.0255(18) -0.0023(14) -0.0024(15) 0.0006(15)
C18 0.0341(19) 0.0257(19) 0.0283(19) -0.0029(15) -0.0043(15) 0.0000(15)
C19 0.050(2) 0.044(2) 0.0262(19) 0.0039(17) -0.0099(17) -0.0061(19)
C21 0.038(2) 0.038(2) 0.0287(19) 0.0053(16) -0.0069(16) 0.0021(17)
C22 0.049(3) 0.071(3) 0.037(2) -0.005(2) -0.002(2) -0.013(2)
C23 0.044(3) 0.089(4) 0.048(3) 0.000(3) 0.006(2) -0.012(3)
C24 0.040(2) 0.057(3) 0.059(3) 0.005(2) -0.011(2) -0.010(2)
C25 0.041(2) 0.055(3) 0.056(3) -0.015(2) -0.011(2) -0.004(2)
C26 0.037(2) 0.044(2) 0.043(2) -0.0096(19) -0.0053(18) -0.0034(18)
C31 0.062(3) 0.0235(19) 0.0246(18) -0.0008(15) -0.0012(17) 0.0008(18)
C32 0.058(3) 0.027(2) 0.0253(18) -0.0029(15) -0.0049(17) 0.0036(18)
C33 0.065(3) 0.032(2) 0.038(2) 0.0055(17) -0.018(2) 0.001(2)
C34 0.096(4) 0.028(2) 0.035(2) 0.0048(18) -0.012(2) -0.010(2)
C35 0.080(4) 0.033(2) 0.041(2) 0.0027(19) 0.008(2) -0.014(2)
C36 0.058(3) 0.025(2) 0.047(2) 0.0014(17) 0.003(2) 0.0010(19)

loop_
_atom_type_symbol
_atom_type_description
_atom_type_scat_dispersion_real
_atom_type_scat_dispersion_imag
_atom_type_scat_source
C C 0.0033 0.0016 'International Tables Vol C Tables 4.2.6.8 and 6.1.1.4'
H H 0.0000 0.0000 'International Tables Vol C Tables 4.2.6.8 and 6.1.1.4'
N N 0.0061 0.0033 'International Tables Vol C Tables 4.2.6.8 and 6.1.1.4'
O O 0.0106 0.0060 'International Tables Vol C Tables 4.2.6.8 and 6.1.1.4'
S S 0.1246 0.1234 'International Tables Vol C Tables 4.2.6.8 and 6.1.1.4'
Co Co 0.3494 0.9721 'International Tables Vol C Tables 4.2.6.8 and 6.1.1.4'

loop_
_geom_angle_atom_site_label_1
_geom_angle_atom_site_label_2
_geom_angle_atom_site_label_3
_geom_angle
_geom_angle_site_symmetry_1
_geom_angle_site_symmetry_3
_geom_angle_publ_flag
C1 Co1 C3 97.0(2) . . ?
C1 Co1 C2 101.8(2) . . ?
C3 Co1 C2 105.8(2) . . ?
C1 Co1 C12 99.00(18) . . ?
C3 Co1 C12 109.8(2) . . ?
C2 Co1 C12 135.81(19) . . ?
C1 Co1 C13 103.80(18) . . ?
C3 Co1 C13 145.15(19) . . ?
C2 Co1 C13 97.05(19) . . ?
C12 Co1 C13 39.84(15) . . ?
C1 Co1 Co2 149.49(14) . . ?
C3 Co1 Co2 98.85(16) . . ?
C2 Co1 Co2 98.72(17) . . ?
C12 Co1 Co2 50.99(11) . . ?
C13 Co1 Co2 51.07(11) . . ?
C6 Co2 C4 97.4(2) . . ?
C6 Co2 C5 101.0(2) . . ?
C4 Co2 C5 108.5(3) . . ?
C6 Co2 C12 100.78(17) . . ?
C4 Co2 C12 141.1(2) . . ?
C5 Co2 C12 101.4(2) . . ?
C6 Co2 C13 99.42(18) . . ?
C4 Co2 C13 103.5(2) . . ?
C5 Co2 C13 139.1(2) . . ?
C12 Co2 C13 39.74(16) . . ?
C6 Co2 Co1 148.54(14) . . ?
C4 Co2 Co1 99.62(16) . . ?
C5 Co2 Co1 98.37(17) . . ?
C12 Co2 Co1 50.87(11) . . ?
C13 Co2 Co1 50.86(11) . . ?
O9 S O10 120.27(17) . . ?
O9 S N1 107.63(16) . . ?
O10 S N1 106.57(16) . . ?
O9 S C31 106.51(18) . . ?
O10 S C31 105.69(19) . . ?
N1 S C31 109.97(16) . . ?
C18 O7 C19 115.9(3) . . ?
C17 N1 C11 118.0(3) . . ?
C17 N1 S 119.1(2) . . ?
C11 N1 S 119.9(2) . . ?
O11 N2 O12 124.9(4) . . ?
O11 N2 C32 117.8(3) . . ?
O12 N2 C32 117.2(4) . . ?
O1 C1 Co1 177.7(5) . . ?
O2 C2 Co1 175.7(5) . . ?
O3 C3 Co1 179.7(6) . . ?
O4 C4 Co2 176.0(5) . . ?
O5 C5 Co2 175.7(5) . . ?
O6 C6 Co2 177.9(4) . . ?
N1 C11 C12 111.0(3) . . ?
C13 C12 C11 140.3(3) . . ?
C13 C12 Co1 70.1(2) . . ?
C11 C12 Co1 135.5(3) . . ?
C13 C12 Co2 70.2(2) . . ?
C11 C12 Co2 134.5(3) . . ?
Co1 C12 Co2 78.14(14) . . ?
C12 C13 C14 141.9(4) . . ?
C12 C13 Co1 70.1(2) . . ?
C14 C13 Co1 135.6(3) . . ?
C12 C13 Co2 70.0(2) . . ?
C14 C13 Co2 133.0(3) . . ?
Co1 C13 Co2 78.07(14) . . ?
C13 C14 C15 111.5(3) . . ?
C14 C15 C16 112.8(3) . . ?
C17 C16 C15 114.1(3) . . ?
N1 C17 C16 113.0(3) . . ?
N1 C17 C18 110.5(3) . . ?
C16 C17 C18 112.0(3) . . ?
O8 C18 O7 125.2(3) . . ?
O8 C18 C17 125.7(3) . . ?
O7 C18 C17 109.0(3) . . ?
O7 C19 C21 107.1(3) . . ?
C22 C21 C26 118.7(4) . . ?
C22 C21 C19 121.0(4) . . ?
C26 C21 C19 120.3(4) . . ?
C21 C22 C23 120.3(4) . . ?
C24 C23 C22 120.0(4) . . ?
C25 C24 C23 120.2(4) . . ?
C24 C25 C26 120.4(4) . . ?
C25 C26 C21 120.4(4) . . ?
C32 C31 C36 118.2(4) . . ?
C32 C31 S 124.5(3) . . ?
C36 C31 S 117.3(3) . . ?
C31 C32 C33 121.7(4) . . ?
C31 C32 N2 123.2(3) . . ?
C33 C32 N2 115.1(4) . . ?
C34 C33 C32 118.9(4) . . ?
C35 C34 C33 120.2(4) . . ?
C34 C35 C36 120.6(4) . . ?
C35 C36 C31 120.3(5) . . ?

loop_
_geom_bond_atom_site_label_1
_geom_bond_atom_site_label_2
_geom_bond_distance
_geom_bond_site_symmetry_2
_geom_bond_publ_flag
Co1 C1 1.783(5) . ?
Co1 C3 1.804(5) . ?
Co1 C2 1.817(5) . ?
Co1 C12 1.956(4) . ?
Co1 C13 1.956(4) . ?
Co1 Co2 2.4679(11) . ?
Co2 C6 1.780(5) . ?
Co2 C4 1.805(5) . ?
Co2 C5 1.817(5) . ?
Co2 C12 1.959(4) . ?
Co2 C13 1.962(4) . ?
S O9 1.430(3) . ?
S O10 1.432(3) . ?
S N1 1.622(3) . ?
S C31 1.782(4) . ?
O1 C1 1.136(6) . ?
O2 C2 1.124(6) . ?
O3 C3 1.134(6) . ?
O4 C4 1.134(6) . ?
O5 C5 1.138(6) . ?
O6 C6 1.137(5) . ?
O7 C18 1.331(4) . ?
O7 C19 1.462(4) . ?
O8 C18 1.194(4) . ?
O11 N2 1.213(5) . ?
O12 N2 1.214(5) . ?
N1 C17 1.470(4) . ?
N1 C11 1.485(4) . ?
N2 C32 1.474(6) . ?
C11 C12 1.494(5) . ?
C12 C13 1.333(5) . ?
C13 C14 1.492(5) . ?
C14 C15 1.530(5) . ?
C15 C16 1.532(5) . ?
C16 C17 1.525(5) . ?
C17 C18 1.533(5) . ?
C19 C21 1.483(6) . ?
C21 C22 1.385(6) . ?
C21 C26 1.386(5) . ?
C22 C23 1.386(6) . ?
C23 C24 1.374(7) . ?
C24 C25 1.357(6) . ?
C25 C26 1.381(6) . ?
C31 C32 1.386(6) . ?
C31 C36 1.393(6) . ?
C32 C33 1.386(5) . ?
C33 C34 1.384(7) . ?
C34 C35 1.372(7) . ?
C35 C36 1.383(6) . ?

loop_
_geom_torsion_atom_site_label_1
_geom_torsion_atom_site_label_2
_geom_torsion_atom_site_label_3
_geom_torsion_atom_site_label_4
_geom_torsion
_geom_torsion_site_symmetry_1
_geom_torsion_site_symmetry_2
_geom_torsion_site_symmetry_3
_geom_torsion_site_symmetry_4
_geom_torsion_publ_flag
O9 S N1 C17 42.5(3) . . . . ?
O10 S N1 C17 172.8(3) . . . . ?
C31 S N1 C17 -73.1(3) . . . . ?
O9 S N1 C11 -157.5(2) . . . . ?
O10 S N1 C11 -27.3(3) . . . . ?
C31 S N1 C11 86.8(3) . . . . ?
C17 N1 C11 C12 -90.8(4) . . . . ?
S N1 C11 C12 109.0(3) . . . . ?
N1 C11 C12 C13 42.3(6) . . . . ?
N1 C11 C12 Co1 160.0(3) . . . . ?
N1 C11 C12 Co2 -73.8(4) . . . . ?
C11 C12 C13 C14 -1.6(10) . . . . ?
Co1 C12 C13 C14 -140.3(6) . . . . ?
Co2 C12 C13 C14 135.5(6) . . . . ?
C11 C12 C13 Co1 138.7(5) . . . . ?
Co2 C12 C13 Co1 -84.14(11) . . . . ?
C11 C12 C13 Co2 -137.1(5) . . . . ?
Co1 C12 C13 Co2 84.14(11) . . . . ?
C12 C13 C14 C15 -19.2(7) . . . . ?
Co1 C13 C14 C15 -140.1(4) . . . . ?
Co2 C13 C14 C15 96.6(4) . . . . ?
C13 C14 C15 C16 59.8(4) . . . . ?
C14 C15 C16 C17 -118.4(4) . . . . ?
C11 N1 C17 C16 52.2(4) . . . . ?
S N1 C17 C16 -147.5(2) . . . . ?
C11 N1 C17 C18 -74.3(4) . . . . ?
S N1 C17 C18 86.1(3) . . . . ?
C15 C16 C17 N1 60.7(4) . . . . ?
C15 C16 C17 C18 -173.7(3) . . . . ?
C19 O7 C18 O8 -6.4(5) . . . . ?
C19 O7 C18 C17 172.7(3) . . . . ?
N1 C17 C18 O8 2.3(5) . . . . ?
C16 C17 C18 O8 -124.7(4) . . . . ?
N1 C17 C18 O7 -176.8(3) . . . . ?
C16 C17 C18 O7 56.2(4) . . . . ?
C18 O7 C19 C21 -174.5(3) . . . . ?
O7 C19 C21 C22 46.5(5) . . . . ?
O7 C19 C21 C26 -133.7(4) . . . . ?
C26 C21 C22 C23 0.2(7) . . . . ?
C19 C21 C22 C23 180.0(4) . . . . ?
C21 C22 C23 C24 0.4(8) . . . . ?
C22 C23 C24 C25 -1.4(8) . . . . ?
C23 C24 C25 C26 1.9(7) . . . . ?
C24 C25 C26 C21 -1.3(7) . . . . ?
C22 C21 C26 C25 0.3(6) . . . . ?
C19 C21 C26 C25 -179.5(4) . . . . ?
O9 S C31 C32 -15.1(4) . . . . ?
O10 S C31 C32 -144.1(3) . . . . ?
N1 S C31 C32 101.2(3) . . . . ?
O9 S C31 C36 162.9(3) . . . . ?
O10 S C31 C36 33.9(3) . . . . ?
N1 S C31 C36 -80.8(3) . . . . ?
C36 C31 C32 C33 -2.1(6) . . . . ?
S C31 C32 C33 175.9(3) . . . . ?
C36 C31 C32 N2 176.4(4) . . . . ?
S C31 C32 N2 -5.6(5) . . . . ?
O11 N2 C32 C31 -69.5(5) . . . . ?
O12 N2 C32 C31 113.3(5) . . . . ?
O11 N2 C32 C33 109.1(4) . . . . ?
O12 N2 C32 C33 -68.1(5) . . . . ?
C31 C32 C33 C34 2.7(6) . . . . ?
N2 C32 C33 C34 -175.9(4) . . . . ?
C32 C33 C34 C35 -1.0(6) . . . . ?
C33 C34 C35 C36 -1.4(7) . . . . ?
C34 C35 C36 C31 2.0(6) . . . . ?
C32 C31 C36 C35 -0.3(6) . . . . ?
S C31 C36 C35 -178.4(3) . . . . ?
